data_9012418
loop_
_publ_author_name
'Vezzalini, G.'
'Quartieri, S.'
'Alberti, A.'

_publ_section_title
;
 Structural modifications induced by dehydration in the zeolite gismondine
 Locality: Montalto di Castro, Italy
 Sample: dehydration t = 24 hr
;
_journal_name_full Zeolites
_journal_page_first 34
_journal_page_last 42
_journal_paper_doi 10.1016/0144-2449(93)90020-4
_journal_volume 13
_journal_year 1993
_chemical_formula_sum 'Al2 Ca H4 O10 Si2'
_chemical_name_mineral Gismondine
_symmetry_space_group_name_H-M 'P 21 21 21'
_cell_angle_alpha 90
_cell_angle_beta 90
_cell_angle_gamma 90
_cell_formula_units_Z 8
_cell_length_a 13.902
_cell_length_b 8.892
_cell_length_c 13.952
_cell_volume 1724.699
_exptl_crystal_density_diffrn 2.420
_cod_depositor_comments
;
 Adding the _atom_site_type_symbol data item and marking attached hydrogen
 atoms.

 Antanas Vaitkus,
 2018-06-18
;
_cod_original_formula_sum 'Ca Al2 Si2 O10 H4'
_cod_database_code 9012418

loop_
_symmetry_equiv_pos_as_xyz
x,y,z
1/2-x,1/2+y,-z
1/2+x,-y,1/2-z
-x,1/2-y,1/2+z

loop_
_atom_site_label
_atom_site_type_symbol
_atom_site_fract_x
_atom_site_fract_y
_atom_site_fract_z
_atom_site_U_iso_or_equiv
_atom_site_attached_hydrogens
Ca1 Ca 0.82330 0.83660 0.13440 0.01600 0
Ca2 Ca 0.61050 0.07730 0.57550 0.02800 0
Al1 Al 0.74800 0.74880 0.93060 0.01400 0
Al2 Al 0.24560 0.76020 0.13890 0.01400 0
Al3 Al 0.46480 0.10100 0.14190 0.01100 0
Al4 Al 0.96460 0.11810 0.64650 0.01400 0
Si1 Si 0.81190 0.98800 0.49950 0.01000 0
Si2 Si 0.38100 0.50560 0.50190 0.01200 0
Si3 Si 0.90120 0.13520 0.21430 0.01100 0
Si4 Si 0.39850 0.14740 0.71740 0.01200 0
O1 O 0.73700 0.08100 0.43300 0.02100 0
O2 O 0.24000 0.09000 0.92300 0.01000 0
O3 O 0.30300 0.63700 0.51900 0.00600 0
O4 O 0.82900 0.65600 0.00500 0.01300 0
O5 O 0.87100 0.86000 0.43900 0.00900 0
O6 O 0.38000 0.89300 0.94800 0.01700 0
O7 O 0.91700 0.96600 0.25000 0.00800 0
O8 O 0.42500 0.97700 0.74900 0.02100 0
O9 O 0.00600 0.71400 0.33800 0.00800 0
O10 O 0.49500 0.70100 0.82100 0.01000 0
O11 O 0.86700 0.74200 0.69500 0.01200 0
O12 O 0.35100 0.76500 0.20700 0.01300 0
O13 O 0.54800 0.98400 0.09400 0.00800 0
O14 O 0.07000 0.02800 0.60300 0.01200 0
O15 O 0.82900 0.11600 0.12000 0.01500 0
O16 O 0.30700 0.12900 0.64600 0.01600 0
Wat1 O 0.99200 0.61100 0.57100 0.02900 2
Wat2 O 0.49600 0.64000 0.07200 0.04700 2
Wat3 O 0.81900 0.60400 0.23800 0.03000 2
Wat4 O 0.69100 0.88100 0.24600 0.03900 2

_database_code_amcsd 0015869
